data_7034576
loop_
_publ_author_name
'Toyoda, Ryojun'
'Tsuchiya, Mizuho'
'Sakamoto, Ryota'
'Matsuoka, Ryota'
'Wu, Kuo-Hui'
'Hattori, Yohei'
'Nishihara, Hiroshi'

_publ_section_title
;
 Heteroleptic bis(dipyrrinato)copper(ii) and nickel(ii) complexes.
;
_journal_issue 34
_journal_name_full 'Dalton transactions (Cambridge, England : 2003)'
_journal_page_first 15103
_journal_page_last 15106
_journal_paper_doi 10.1039/c5dt00724k
_journal_volume 44
_journal_year 2015
_chemical_formula_moiety 'C52 H46 N4 Ni'
_chemical_formula_sum 'C52 H46 N4 Ni'
_chemical_formula_weight 785.66
_chemical_name_systematic 'heteroleptic bis(dipyrrinato)nickel'
_space_group_IT_number 2
_symmetry_cell_setting triclinic
_symmetry_Int_Tables_number 2
_symmetry_space_group_name_Hall '-P 1'
_symmetry_space_group_name_H-M 'P -1'
_atom_sites_solution_hydrogens geom
_atom_sites_solution_primary direct
_atom_sites_solution_secondary difmap
_audit_update_record
;
2015-02-06 deposited with the CCDC.
2015-03-20 downloaded from the CCDC.
;
_cell_angle_alpha 87.391(3)
_cell_angle_beta 88.849(4)
_cell_angle_gamma 88.017(3)
_cell_formula_units_Z 2
_cell_length_a 8.0620(12)
_cell_length_b 12.0416(18)
_cell_length_c 21.376(4)
_cell_measurement_reflns_used 6293
_cell_measurement_temperature 173
_cell_measurement_theta_max 27.48
_cell_measurement_theta_min 3.18
_cell_volume 2071.4(6)
_computing_cell_refinement CrystalClear
_computing_data_collection 'CrystalClear (Rigaku/MSC Inc., 2006)'
_computing_data_reduction CrystalClear
_computing_molecular_graphics 'CrystalStructure 4.0'
_computing_publication_material 'CrystalStructure 4.0 (Rigaku, 2010)'
_computing_structure_refinement 'SHELXL97 (Sheldrick, 2008)'
_computing_structure_solution 'SIR92 (Altomare, et al., 1994)'
_diffrn_ambient_temperature 173
_diffrn_detector_area_resol_mean 7.111
_diffrn_measured_fraction_theta_full 0.946
_diffrn_measured_fraction_theta_max 0.946
_diffrn_measurement_device_type 'Rigaku Saturn724'
_diffrn_measurement_method \w
_diffrn_radiation_type 'Mo K\a'
_diffrn_radiation_wavelength 0.71070
_diffrn_reflns_av_R_equivalents 0.0183
_diffrn_reflns_limit_h_max 10
_diffrn_reflns_limit_h_min -9
_diffrn_reflns_limit_k_max 15
_diffrn_reflns_limit_k_min -15
_diffrn_reflns_limit_l_max 27
_diffrn_reflns_limit_l_min -26
_diffrn_reflns_number 16143
_diffrn_reflns_theta_full 27.49
_diffrn_reflns_theta_max 27.48
_diffrn_standards_number 0
_exptl_absorpt_coefficient_mu 0.509
_exptl_absorpt_correction_T_max 0.950
_exptl_absorpt_correction_T_min 0.833
_exptl_absorpt_correction_type numerical
_exptl_absorpt_process_details 'NUMABS (Rigaku, 1999)'
_exptl_crystal_colour black
_exptl_crystal_density_diffrn 1.260
_exptl_crystal_density_method 'not measured'
_exptl_crystal_description block
_exptl_crystal_F_000 828.00
_exptl_crystal_recrystallization_method 'Re-crystallisation from solvent: dichloromethane, methanol'
_exptl_crystal_size_max 0.500
_exptl_crystal_size_mid 0.300
_exptl_crystal_size_min 0.100
_refine_diff_density_max 0.350
_refine_diff_density_min -0.370
_refine_ls_extinction_method none
_refine_ls_goodness_of_fit_ref 1.038
_refine_ls_hydrogen_treatment constr
_refine_ls_number_parameters 520
_refine_ls_number_reflns 9013
_refine_ls_number_restraints 0
_refine_ls_R_factor_gt 0.0379
_refine_ls_shift/su_max 0.009
_refine_ls_structure_factor_coef Fsqd
_refine_ls_weighting_details 'w = 1/[\s^2^(Fo^2^)+(0.0491P)^2^+0.8654P] where P=(Fo^2^+2Fc^2^)/3'
_refine_ls_weighting_scheme calc
_refine_ls_wR_factor_ref 0.1018
_reflns_number_gt 8033
_reflns_number_total 9013
_reflns_threshold_expression F^2^>2.0\s(F^2^)
_cod_data_source_file c5dt00724k2.cif
_cod_data_source_block heteroNi
_cod_depositor_comments 'Adding full bibliography for 7034575--7034576.cif.'
_cod_database_code 7034576

loop_
_symmetry_equiv_pos_site_id
_symmetry_equiv_pos_as_xyz
1 +X,+Y,+Z
2 -X,-Y,-Z

loop_
_atom_site_label
_atom_site_type_symbol
_atom_site_fract_x
_atom_site_fract_y
_atom_site_fract_z
_atom_site_U_iso_or_equiv
_atom_site_adp_type
_atom_site_occupancy
_atom_site_symmetry_multiplicity
_atom_site_calc_flag
_atom_site_refinement_flags
Ni1 Ni 0.41596(3) 0.199394(16) 0.797213(9) 0.02703(7) Uani 1.0 2 d .
N1 N 0.42867(17) 0.32592(11) 0.85111(6) 0.0268(3) Uani 1.0 2 d .
N2 N 0.62823(17) 0.12748(11) 0.77571(6) 0.0273(3) Uani 1.0 2 d .
N3 N 0.29464(16) 0.11206(11) 0.86087(6) 0.0237(3) Uani 1.0 2 d .
N4 N 0.35769(17) 0.22295(11) 0.71015(6) 0.0277(3) Uani 1.0 2 d .
C6 C 0.16363(19) 0.05590(13) 0.95155(7) 0.0255(3) Uani 1.0 2 d .
C7 C 0.25652(19) 0.00433(13) 0.85743(7) 0.0243(3) Uani 1.0 2 d .
C8 C 0.26680(19) 0.25184(12) 0.94138(7) 0.0233(3) Uani 1.0 2 d .
C9 C 0.3004(2) -0.05536(13) 0.80194(7) 0.0278(4) Uani 1.0 2 d .
C10 C 0.2836(2) -0.16431(14) 0.79538(7) 0.0290(4) Uani 1.0 2 d .
C11 C 0.24046(18) 0.14665(12) 0.91874(7) 0.0227(3) Uani 1.0 2 d .
C12 C 0.1996(2) 0.27315(12) 1.00597(7) 0.0255(3) Uani 1.0 2 d .
C13 C 0.4603(2) 0.20846(13) 0.65755(7) 0.0256(3) Uani 1.0 2 d .
C14 C 0.1733(2) -0.03300(13) 0.91366(7) 0.0272(4) Uani 1.0 2 d .
C15 C 0.6883(2) 0.10346(13) 0.71543(7) 0.0266(3) Uani 1.0 2 d .
C16 C 0.3560(2) 0.33555(13) 0.91003(7) 0.0252(3) Uani 1.0 2 d .
C17 C 0.6128(2) 0.14684(13) 0.66089(7) 0.0253(3) Uani 1.0 2 d .
C18 C 0.0766(3) 0.30541(16) 1.12569(9) 0.0429(5) Uani 1.0 2 d .
C19 C 0.8392(3) 0.19201(15) 0.58388(8) 0.0345(4) Uani 1.0 2 d .
C20 C 0.2981(3) 0.24254(14) 1.05749(8) 0.0313(4) Uani 1.0 2 d .
C21 C 0.4901(3) 0.49387(14) 0.88731(8) 0.0363(4) Uani 1.0 2 d .
C22 C 0.6542(3) 0.04950(16) 0.56011(8) 0.0355(4) Uani 1.0 2 d .
C23 C 0.8340(3) 0.03066(15) 0.72256(8) 0.0333(4) Uani 1.0 2 d .
C24 C 0.0399(3) 0.32031(13) 1.01383(8) 0.0316(4) Uani 1.0 2 d .
C25 C 0.7086(3) 0.08588(19) 0.88596(8) 0.0443(5) Uani 1.0 2 d .
C26 C 0.6733(3) 0.52689(14) 0.75734(8) 0.0332(4) Uani 1.0 2 d .
C27 C 0.3835(3) 0.26642(14) 0.60487(8) 0.0306(4) Uani 1.0 2 d .
C28 C 0.5958(3) 0.43547(14) 0.77763(8) 0.0331(4) Uani 1.0 2 d .
C29 C 0.2852(3) -0.33647(16) 0.73716(9) 0.0405(5) Uani 1.0 2 d .
C30 C 0.4711(3) 0.19475(18) 1.04939(9) 0.0427(5) Uani 1.0 2 d .
C31 C 0.5094(3) 0.42034(13) 0.83694(8) 0.0298(4) Uani 1.0 2 d .
C32 C 0.2231(3) 0.28427(14) 0.69174(8) 0.0323(4) Uani 1.0 2 d .
C33 C 0.3233(3) -0.22526(14) 0.73883(8) 0.0310(4) Uani 1.0 2 d .
C34 C 0.3951(3) 0.44111(13) 0.93253(8) 0.0315(4) Uani 1.0 2 d .
C35 C 0.7032(2) 0.12858(13) 0.60043(7) 0.0272(4) Uani 1.0 2 d .
C36 C 0.2364(3) 0.31244(15) 0.62764(8) 0.0346(4) Uani 1.0 2 d .
C37 C 0.9066(3) 0.58494(18) 0.57859(10) 0.0485(5) Uani 1.0 2 d .
C38 C 0.8683(3) 0.10247(18) 0.48616(8) 0.0450(5) Uani 1.0 2 d .
C39 C 0.7303(3) 0.07590(15) 0.81683(8) 0.0328(4) Uani 1.0 2 d .
C40 C 0.0857(3) 0.31362(19) 0.73679(10) 0.0473(5) Uani 1.0 2 d .
C41 C 0.7522(2) 0.54527(14) 0.69566(8) 0.0315(4) Uani 1.0 2 d .
C42 C 0.9207(3) 0.17916(17) 0.52682(9) 0.0431(5) Uani 1.0 2 d .
C43 C 0.8468(3) 0.63889(17) 0.68375(10) 0.0436(5) Uani 1.0 2 d .
C44 C -0.0190(3) 0.33670(15) 1.07482(9) 0.0407(5) Uani 1.0 2 d .
C45 C -0.0673(3) 0.35344(17) 0.95846(10) 0.0440(5) Uani 1.0 2 d .
C46 C 0.7347(3) 0.47300(15) 0.64674(9) 0.0375(4) Uani 1.0 2 d .
C47 C 0.9438(3) -0.0228(2) 0.67403(9) 0.0514(6) Uani 1.0 2 d .
C48 C 0.4408(3) 0.28290(18) 0.53791(8) 0.0449(5) Uani 1.0 2 d .
C49 C 0.2325(3) 0.25804(15) 1.11757(8) 0.0392(5) Uani 1.0 2 d .
C50 C 0.8112(3) 0.49315(17) 0.58935(9) 0.0445(5) Uani 1.0 2 d .
C51 C 0.7373(3) 0.03629(18) 0.50327(9) 0.0450(5) Uani 1.0 2 d .
C52 C 0.3865(3) -0.34544(19) 0.63137(10) 0.0523(6) Uani 1.0 2 d .
C53 C 0.8559(3) 0.01471(17) 0.78564(8) 0.0383(4) Uani 1.0 2 d .
C54 C 0.3167(3) -0.39615(18) 0.68372(11) 0.0513(6) Uani 1.0 2 d .
C55 C 0.3972(4) -0.17547(17) 0.68552(9) 0.0520(6) Uani 1.0 2 d .
C56 C 0.9245(3) 0.65787(19) 0.62579(11) 0.0527(6) Uani 1.0 2 d .
C57 C 0.4270(4) -0.2361(2) 0.63247(10) 0.0606(7) Uani 1.0 2 d .
H6 H 0.1146 0.0568 0.9923 0.0306 Uiso 1.0 2 calc R
H9 H 0.3449 -0.0136 0.7672 0.0334 Uiso 1.0 2 calc R
H10 H 0.2419 -0.2062 0.8307 0.0348 Uiso 1.0 2 calc R
H14 H 0.1327 -0.1051 0.9230 0.0326 Uiso 1.0 2 calc R
H18 H 0.0344 0.3167 1.1668 0.0515 Uiso 1.0 2 calc R
H19 H 0.8766 0.2445 0.6118 0.0413 Uiso 1.0 2 calc R
H21 H 0.5346 0.5656 0.8891 0.0436 Uiso 1.0 2 calc R
H22 H 0.5633 0.0041 0.5714 0.0426 Uiso 1.0 2 calc R
H25A H 0.6503 0.1565 0.8944 0.0532 Uiso 1.0 2 calc R
H25B H 0.8177 0.0836 0.9055 0.0532 Uiso 1.0 2 calc R
H25C H 0.6437 0.0241 0.9033 0.0532 Uiso 1.0 2 calc R
H26 H 0.6777 0.5854 0.7856 0.0399 Uiso 1.0 2 calc R
H28 H 0.5978 0.3750 0.7506 0.0397 Uiso 1.0 2 calc R
H29 H 0.2366 -0.3725 0.7731 0.0487 Uiso 1.0 2 calc R
H30A H 0.4686 0.1286 1.0244 0.0512 Uiso 1.0 2 calc R
H30B H 0.5171 0.1742 1.0906 0.0512 Uiso 1.0 2 calc R
H30C H 0.5407 0.2503 1.0279 0.0512 Uiso 1.0 2 calc R
H34 H 0.3614 0.4695 0.9717 0.0378 Uiso 1.0 2 calc R
H36 H 0.1576 0.3559 0.6038 0.0415 Uiso 1.0 2 calc R
H37 H 0.9598 0.5980 0.5390 0.0582 Uiso 1.0 2 calc R
H38 H 0.9222 0.0953 0.4466 0.0540 Uiso 1.0 2 calc R
H40A H 0.1330 0.3356 0.7761 0.0568 Uiso 1.0 2 calc R
H40B H 0.0167 0.2490 0.7451 0.0568 Uiso 1.0 2 calc R
H40C H 0.0176 0.3755 0.7187 0.0568 Uiso 1.0 2 calc R
H42 H 1.0130 0.2233 0.5157 0.0518 Uiso 1.0 2 calc R
H43 H 0.8584 0.6904 0.7156 0.0523 Uiso 1.0 2 calc R
H44 H -0.1263 0.3698 1.0812 0.0488 Uiso 1.0 2 calc R
H45A H -0.0290 0.4233 0.9387 0.0528 Uiso 1.0 2 calc R
H45B H -0.1829 0.3636 0.9727 0.0528 Uiso 1.0 2 calc R
H45C H -0.0596 0.2950 0.9280 0.0528 Uiso 1.0 2 calc R
H46 H 0.6693 0.4093 0.6533 0.0450 Uiso 1.0 2 calc R
H47A H 0.8749 -0.0567 0.6433 0.0617 Uiso 1.0 2 calc R
H47B H 1.0159 -0.0802 0.6944 0.0617 Uiso 1.0 2 calc R
H47C H 1.0120 0.0338 0.6528 0.0617 Uiso 1.0 2 calc R
H48A H 0.5570 0.3044 0.5366 0.0539 Uiso 1.0 2 calc R
H48B H 0.3720 0.3416 0.5171 0.0539 Uiso 1.0 2 calc R
H48C H 0.4308 0.2134 0.5164 0.0539 Uiso 1.0 2 calc R
H49 H 0.2963 0.2356 1.1531 0.0471 Uiso 1.0 2 calc R
H50 H 0.7979 0.4432 0.5568 0.0534 Uiso 1.0 2 calc R
H51 H 0.7038 -0.0186 0.4760 0.0540 Uiso 1.0 2 calc R
H52 H 0.4067 -0.3858 0.5947 0.0628 Uiso 1.0 2 calc R
H53 H 0.9414 -0.0300 0.8051 0.0459 Uiso 1.0 2 calc R
H54 H 0.2897 -0.4723 0.6835 0.0616 Uiso 1.0 2 calc R
H55 H 0.4271 -0.0999 0.6855 0.0624 Uiso 1.0 2 calc R
H56 H 0.9902 0.7214 0.6186 0.0632 Uiso 1.0 2 calc R
H57 H 0.4763 -0.2011 0.5963 0.0728 Uiso 1.0 2 calc R

loop_
_atom_site_aniso_label
_atom_site_aniso_U_11
_atom_site_aniso_U_22
_atom_site_aniso_U_33
_atom_site_aniso_U_12
_atom_site_aniso_U_13
_atom_site_aniso_U_23
Ni1 0.03464(13) 0.02821(11) 0.01820(10) -0.00229(8) 0.00757(8) -0.00311(7)
N1 0.0316(7) 0.0270(7) 0.0220(7) -0.0041(6) 0.0061(6) -0.0024(5)
N2 0.0310(8) 0.0326(7) 0.0184(6) -0.0026(6) 0.0005(6) -0.0009(5)
N3 0.0262(7) 0.0268(7) 0.0183(6) -0.0015(5) 0.0034(5) -0.0046(5)
N4 0.0275(7) 0.0305(7) 0.0250(7) -0.0004(6) 0.0048(6) -0.0031(5)
C6 0.0272(8) 0.0282(8) 0.0212(7) -0.0042(6) 0.0050(6) -0.0026(6)
C7 0.0243(8) 0.0260(7) 0.0230(7) -0.0017(6) 0.0012(6) -0.0047(6)
C8 0.0232(8) 0.0268(7) 0.0199(7) 0.0000(6) 0.0026(6) -0.0037(6)
C9 0.0315(9) 0.0299(8) 0.0223(8) -0.0029(7) 0.0038(7) -0.0050(6)
C10 0.0316(9) 0.0305(8) 0.0252(8) -0.0016(7) 0.0032(7) -0.0054(6)
C11 0.0221(8) 0.0263(7) 0.0195(7) -0.0011(6) 0.0038(6) -0.0035(6)
C12 0.0313(9) 0.0230(7) 0.0227(7) -0.0055(6) 0.0070(6) -0.0055(6)
C13 0.0286(8) 0.0293(8) 0.0189(7) -0.0015(6) 0.0006(6) -0.0017(6)
C14 0.0291(8) 0.0259(8) 0.0268(8) -0.0051(6) 0.0045(7) -0.0035(6)
C15 0.0284(8) 0.0315(8) 0.0200(7) -0.0017(7) 0.0027(6) -0.0025(6)
C16 0.0284(8) 0.0255(7) 0.0221(7) -0.0019(6) 0.0041(6) -0.0049(6)
C17 0.0281(8) 0.0285(8) 0.0194(7) -0.0025(6) 0.0034(6) -0.0027(6)
C18 0.0543(13) 0.0464(11) 0.0297(9) -0.0175(10) 0.0188(9) -0.0146(8)
C19 0.0381(10) 0.0340(9) 0.0311(9) -0.0022(8) 0.0082(8) -0.0031(7)
C20 0.0402(10) 0.0303(8) 0.0240(8) -0.0082(7) 0.0029(7) -0.0053(6)
C21 0.0464(11) 0.0286(8) 0.0348(9) -0.0112(8) 0.0090(8) -0.0070(7)
C22 0.0342(10) 0.0458(10) 0.0272(8) -0.0015(8) -0.0001(7) -0.0092(7)
C23 0.0306(9) 0.0411(10) 0.0276(8) 0.0053(7) 0.0020(7) 0.0000(7)
C24 0.0333(9) 0.0262(8) 0.0355(9) -0.0044(7) 0.0101(7) -0.0070(7)
C25 0.0460(12) 0.0661(13) 0.0207(8) -0.0010(10) -0.0047(8) 0.0010(8)
C26 0.0376(10) 0.0320(9) 0.0302(9) -0.0065(7) 0.0055(7) -0.0016(7)
C27 0.0335(9) 0.0343(9) 0.0240(8) -0.0003(7) -0.0029(7) -0.0001(7)
C28 0.0398(10) 0.0300(8) 0.0293(9) -0.0044(7) 0.0080(7) -0.0014(7)
C29 0.0457(11) 0.0351(9) 0.0416(11) 0.0012(8) 0.0019(9) -0.0132(8)
C30 0.0422(11) 0.0541(12) 0.0318(10) 0.0034(9) -0.0049(8) -0.0040(8)
C31 0.0343(9) 0.0266(8) 0.0287(8) -0.0049(7) 0.0053(7) -0.0010(6)
C32 0.0294(9) 0.0356(9) 0.0318(9) 0.0029(7) 0.0009(7) -0.0045(7)
C33 0.0335(9) 0.0314(8) 0.0283(8) 0.0046(7) -0.0011(7) -0.0090(7)
C34 0.0377(10) 0.0283(8) 0.0290(8) -0.0058(7) 0.0067(7) -0.0083(7)
C35 0.0301(9) 0.0319(8) 0.0192(7) 0.0037(7) 0.0024(6) -0.0009(6)
C36 0.0340(10) 0.0387(9) 0.0306(9) 0.0049(8) -0.0051(7) 0.0002(7)
C37 0.0534(13) 0.0496(12) 0.0399(11) 0.0027(10) 0.0185(10) 0.0152(9)
C38 0.0539(13) 0.0566(12) 0.0227(9) 0.0131(10) 0.0127(8) -0.0003(8)
C39 0.0325(9) 0.0431(10) 0.0227(8) -0.0037(8) -0.0024(7) 0.0021(7)
C40 0.0369(11) 0.0619(13) 0.0420(11) 0.0144(10) 0.0059(9) -0.0042(10)
C41 0.0315(9) 0.0310(8) 0.0313(9) -0.0023(7) 0.0046(7) 0.0055(7)
C42 0.0457(12) 0.0441(11) 0.0380(10) 0.0015(9) 0.0184(9) 0.0049(8)
C43 0.0476(12) 0.0428(11) 0.0405(11) -0.0154(9) 0.0034(9) 0.0055(8)
C44 0.0400(11) 0.0358(9) 0.0470(11) -0.0074(8) 0.0202(9) -0.0147(8)
C45 0.0359(11) 0.0454(11) 0.0503(12) 0.0063(9) 0.0032(9) -0.0060(9)
C46 0.0442(11) 0.0321(9) 0.0354(10) -0.0036(8) 0.0104(8) 0.0033(7)
C47 0.0506(13) 0.0674(14) 0.0340(10) 0.0306(11) 0.0027(9) -0.0028(10)
C48 0.0485(12) 0.0592(13) 0.0252(9) 0.0106(10) -0.0003(8) 0.0082(8)
C49 0.0546(12) 0.0404(10) 0.0239(8) -0.0153(9) 0.0046(8) -0.0068(7)
C50 0.0577(13) 0.0406(10) 0.0338(10) 0.0054(9) 0.0127(9) 0.0028(8)
C51 0.0492(12) 0.0587(13) 0.0278(9) 0.0082(10) -0.0034(8) -0.0163(9)
C52 0.0649(15) 0.0571(13) 0.0357(11) 0.0214(11) -0.0068(10) -0.0245(10)
C53 0.0339(10) 0.0499(11) 0.0299(9) 0.0072(8) -0.0030(8) 0.0045(8)
C54 0.0581(14) 0.0411(11) 0.0568(13) 0.0027(10) -0.0039(11) -0.0255(10)
C55 0.0834(17) 0.0377(10) 0.0347(10) 0.0011(11) 0.0175(11) -0.0088(8)
C56 0.0559(13) 0.0506(12) 0.0506(13) -0.0179(10) 0.0125(11) 0.0151(10)
C57 0.095(2) 0.0557(13) 0.0298(10) 0.0138(13) 0.0133(11) -0.0090(9)

loop_
_atom_type_symbol
_atom_type_description
_atom_type_scat_dispersion_real
_atom_type_scat_dispersion_imag
_atom_type_scat_source
C C 0.0033 0.0016
;
International Tables for Crystallography
(1992, Vol. C, Tables 4.2.6.8 and 6.1.1.4)
;
H H 0.0000 0.0000
;
International Tables for Crystallography
(1992, Vol. C, Table 6.1.1.4)
;
N N 0.0061 0.0033
;
International Tables for Crystallography
(1992, Vol. C, Tables 4.2.6.8 and 6.1.1.4)
;
Ni Ni 0.3393 1.1124
;
International Tables for Crystallography
(1992, Vol. C, Tables 4.2.6.8 and 6.1.1.4)
;

loop_
_geom_angle_atom_site_label_1
_geom_angle_atom_site_label_2
_geom_angle_atom_site_label_3
_geom_angle
_geom_angle_publ_flag
N1 Ni1 N2 115.22(6) yes
N1 Ni1 N3 92.56(6) yes
N1 Ni1 N4 120.33(6) yes
N2 Ni1 N3 111.60(6) yes
N2 Ni1 N4 92.37(6) yes
N3 Ni1 N4 126.31(6) yes
Ni1 N1 C16 126.63(11) yes
Ni1 N1 C31 125.69(11) yes
C16 N1 C31 107.67(14) yes
Ni1 N2 C15 127.00(11) yes
Ni1 N2 C39 124.78(12) yes
C15 N2 C39 107.39(14) yes
Ni1 N3 C7 125.73(11) yes
Ni1 N3 C11 126.58(11) yes
C7 N3 C11 107.60(13) yes
Ni1 N4 C13 127.52(11) yes
Ni1 N4 C32 122.66(11) yes
C13 N4 C32 107.76(13) yes
C11 C6 C14 107.61(14) yes
N3 C7 C9 120.22(14) yes
N3 C7 C14 110.05(14) yes
C9 C7 C14 129.73(15) yes
C11 C8 C12 116.59(13) yes
C11 C8 C16 125.33(14) yes
C12 C8 C16 118.01(14) yes
C7 C9 C10 125.61(15) yes
C9 C10 C33 126.14(15) yes
N3 C11 C6 108.39(13) yes
N3 C11 C8 124.62(14) yes
C6 C11 C8 126.90(14) yes
C8 C12 C20 118.70(14) yes
C8 C12 C24 120.05(14) yes
C20 C12 C24 121.23(15) yes
N4 C13 C17 122.05(14) yes
N4 C13 C27 108.11(14) yes
C17 C13 C27 129.84(15) yes
C6 C14 C7 106.34(14) yes
N2 C15 C17 122.64(14) yes
N2 C15 C23 107.74(13) yes
C17 C15 C23 129.62(15) yes
N1 C16 C8 124.09(15) yes
N1 C16 C34 108.33(14) yes
C8 C16 C34 127.52(15) yes
C13 C17 C15 126.27(15) yes
C13 C17 C35 116.77(14) yes
C15 C17 C35 116.95(14) yes
C44 C18 C49 120.62(18) yes
C35 C19 C42 120.39(17) yes
C12 C20 C30 121.53(16) yes
C12 C20 C49 118.53(16) yes
C30 C20 C49 119.93(17) yes
C31 C21 C34 106.84(15) yes
C35 C22 C51 120.29(18) yes
C15 C23 C47 130.33(16) yes
C15 C23 C53 106.00(15) yes
C47 C23 C53 123.66(17) yes
C12 C24 C44 118.19(16) yes
C12 C24 C45 121.57(16) yes
C44 C24 C45 120.24(17) yes
C28 C26 C41 126.02(17) yes
C13 C27 C36 105.81(15) yes
C13 C27 C48 131.22(16) yes
C36 C27 C48 122.93(16) yes
C26 C28 C31 125.83(16) yes
C33 C29 C54 121.16(18) yes
N1 C31 C21 109.76(15) yes
N1 C31 C28 120.50(15) yes
C21 C31 C28 129.73(16) yes
N4 C32 C36 109.84(15) yes
N4 C32 C40 121.60(16) yes
C36 C32 C40 128.55(17) yes
C10 C33 C29 119.52(16) yes
C10 C33 C55 122.61(16) yes
C29 C33 C55 117.86(17) yes
C16 C34 C21 107.39(15) yes
C17 C35 C19 119.62(15) yes
C17 C35 C22 121.37(15) yes
C19 C35 C22 119.01(15) yes
C27 C36 C32 108.47(16) yes
C50 C37 C56 119.5(2) yes
C42 C38 C51 119.68(18) yes
N2 C39 C25 122.53(16) yes
N2 C39 C53 110.54(15) yes
C25 C39 C53 126.92(17) yes
C26 C41 C43 119.59(17) yes
C26 C41 C46 122.69(16) yes
C43 C41 C46 117.72(17) yes
C19 C42 C38 120.25(19) yes
C41 C43 C56 120.8(2) yes
C18 C44 C24 120.80(18) yes
C41 C46 C50 120.93(18) yes
C18 C49 C20 120.60(17) yes
C37 C50 C46 120.72(19) yes
C22 C51 C38 120.31(19) yes
C54 C52 C57 119.4(2) yes
C23 C53 C39 108.30(16) yes
C29 C54 C52 120.2(2) yes
C33 C55 C57 120.2(2) yes
C37 C56 C43 120.3(2) yes
C52 C57 C55 121.1(2) yes
C11 C6 H6 126.196 no
C14 C6 H6 126.195 no
C7 C9 H9 117.190 no
C10 C9 H9 117.197 no
C9 C10 H10 116.929 no
C33 C10 H10 116.932 no
C6 C14 H14 126.817 no
C7 C14 H14 126.842 no
C44 C18 H18 119.684 no
C49 C18 H18 119.696 no
C35 C19 H19 119.801 no
C42 C19 H19 119.805 no
C31 C21 H21 126.588 no
C34 C21 H21 126.571 no
C35 C22 H22 119.858 no
C51 C22 H22 119.849 no
C39 C25 H25A 109.471 no
C39 C25 H25B 109.474 no
C39 C25 H25C 109.460 no
H25A C25 H25B 109.478 no
H25A C25 H25C 109.472 no
H25B C25 H25C 109.473 no
C28 C26 H26 116.989 no
C41 C26 H26 116.989 no
C26 C28 H28 117.089 no
C31 C28 H28 117.079 no
C33 C29 H29 119.419 no
C54 C29 H29 119.420 no
C20 C30 H30A 109.471 no
C20 C30 H30B 109.475 no
C20 C30 H30C 109.471 no
H30A C30 H30B 109.469 no
H30A C30 H30C 109.463 no
H30B C30 H30C 109.478 no
C16 C34 H34 126.308 no
C21 C34 H34 126.298 no
C27 C36 H36 125.764 no
C32 C36 H36 125.770 no
C50 C37 H37 120.272 no
C56 C37 H37 120.257 no
C42 C38 H38 120.161 no
C51 C38 H38 120.162 no
C32 C40 H40A 109.473 no
C32 C40 H40B 109.474 no
C32 C40 H40C 109.478 no
H40A C40 H40B 109.464 no
H40A C40 H40C 109.468 no
H40B C40 H40C 109.470 no
C19 C42 H42 119.883 no
C38 C42 H42 119.872 no
C41 C43 H43 119.586 no
C56 C43 H43 119.589 no
C18 C44 H44 119.607 no
C24 C44 H44 119.591 no
C24 C45 H45A 109.462 no
C24 C45 H45B 109.465 no
C24 C45 H45C 109.468 no
H45A C45 H45B 109.473 no
H45A C45 H45C 109.481 no
H45B C45 H45C 109.478 no
C41 C46 H46 119.543 no
C50 C46 H46 119.531 no
C23 C47 H47A 109.470 no
C23 C47 H47B 109.462 no
C23 C47 H47C 109.464 no
H47A C47 H47B 109.482 no
H47A C47 H47C 109.478 no
H47B C47 H47C 109.472 no
C27 C48 H48A 109.475 no
C27 C48 H48B 109.466 no
C27 C48 H48C 109.471 no
H48A C48 H48B 109.470 no
H48A C48 H48C 109.470 no
H48B C48 H48C 109.475 no
C18 C49 H49 119.696 no
C20 C49 H49 119.704 no
C37 C50 H50 119.632 no
C46 C50 H50 119.648 no
C22 C51 H51 119.849 no
C38 C51 H51 119.843 no
C54 C52 H52 120.307 no
C57 C52 H52 120.310 no
C23 C53 H53 125.861 no
C39 C53 H53 125.842 no
C29 C54 H54 119.888 no
C52 C54 H54 119.883 no
C33 C55 H55 119.902 no
C57 C55 H55 119.877 no
C37 C56 H56 119.837 no
C43 C56 H56 119.839 no
C52 C57 H57 119.433 no
C55 C57 H57 119.440 no

loop_
_geom_bond_atom_site_label_1
_geom_bond_atom_site_label_2
_geom_bond_distance
_geom_bond_publ_flag
Ni1 N1 1.9582(14) yes
Ni1 N2 1.9473(14) yes
Ni1 N3 1.9498(13) yes
Ni1 N4 1.9345(14) yes
N1 C16 1.386(2) yes
N1 C31 1.349(3) yes
N2 C15 1.406(2) yes
N2 C39 1.334(3) yes
N3 C7 1.349(2) yes
N3 C11 1.381(2) yes
N4 C13 1.396(2) yes
N4 C32 1.347(3) yes
C6 C11 1.425(2) yes
C6 C14 1.371(3) yes
C7 C9 1.446(3) yes
C7 C14 1.427(3) yes
C8 C11 1.401(2) yes
C8 C12 1.503(3) yes
C8 C16 1.397(3) yes
C9 C10 1.338(3) yes
C10 C33 1.467(3) yes
C12 C20 1.399(3) yes
C12 C24 1.399(3) yes
C13 C17 1.415(3) yes
C13 C27 1.437(3) yes
C15 C17 1.398(3) yes
C15 C23 1.447(3) yes
C16 C34 1.427(3) yes
C17 C35 1.492(3) yes
C18 C44 1.377(3) yes
C18 C49 1.373(3) yes
C19 C35 1.388(3) yes
C19 C42 1.386(3) yes
C20 C30 1.500(3) yes
C20 C49 1.397(3) yes
C21 C31 1.428(3) yes
C21 C34 1.368(3) yes
C22 C35 1.386(3) yes
C22 C51 1.389(3) yes
C23 C47 1.503(3) yes
C23 C53 1.367(3) yes
C24 C44 1.399(3) yes
C24 C45 1.511(3) yes
C25 C39 1.494(3) yes
C26 C28 1.336(3) yes
C26 C41 1.463(3) yes
C27 C36 1.380(3) yes
C27 C48 1.502(3) yes
C28 C31 1.441(3) yes
C29 C33 1.387(3) yes
C29 C54 1.392(3) yes
C32 C36 1.399(3) yes
C32 C40 1.496(3) yes
C33 C55 1.396(3) yes
C37 C50 1.377(3) yes
C37 C56 1.380(4) yes
C38 C42 1.379(3) yes
C38 C51 1.378(3) yes
C39 C53 1.407(3) yes
C41 C43 1.394(3) yes
C41 C46 1.403(3) yes
C43 C56 1.390(4) yes
C46 C50 1.377(3) yes
C52 C54 1.371(4) yes
C52 C57 1.369(4) yes
C55 C57 1.389(3) yes
C6 H6 0.950 no
C9 H9 0.950 no
C10 H10 0.950 no
C14 H14 0.950 no
C18 H18 0.950 no
C19 H19 0.950 no
C21 H21 0.950 no
C22 H22 0.950 no
C25 H25A 0.980 no
C25 H25B 0.980 no
C25 H25C 0.980 no
C26 H26 0.950 no
C28 H28 0.950 no
C29 H29 0.950 no
C30 H30A 0.980 no
C30 H30B 0.980 no
C30 H30C 0.980 no
C34 H34 0.950 no
C36 H36 0.950 no
C37 H37 0.950 no
C38 H38 0.950 no
C40 H40A 0.980 no
C40 H40B 0.980 no
C40 H40C 0.980 no
C42 H42 0.950 no
C43 H43 0.950 no
C44 H44 0.950 no
C45 H45A 0.980 no
C45 H45B 0.980 no
C45 H45C 0.980 no
C46 H46 0.950 no
C47 H47A 0.980 no
C47 H47B 0.980 no
C47 H47C 0.980 no
C48 H48A 0.980 no
C48 H48B 0.980 no
C48 H48C 0.980 no
C49 H49 0.950 no
C50 H50 0.950 no
C51 H51 0.950 no
C52 H52 0.950 no
C53 H53 0.950 no
C54 H54 0.950 no
C55 H55 0.950 no
C56 H56 0.950 no
C57 H57 0.950 no

loop_
_geom_contact_atom_site_label_1
_geom_contact_atom_site_label_2
_geom_contact_distance
_geom_contact_publ_flag
_geom_contact_site_symmetry_2
Ni1 C8 3.3641(16) no .
Ni1 C9 3.2335(17) no .
Ni1 C17 3.3649(16) no .
Ni1 C25 3.280(2) no .
Ni1 C28 3.2421(18) no .
Ni1 C40 3.220(3) no .
N1 C11 2.984(2) no .
N2 C9 3.519(3) no .
N2 C13 2.997(2) no .
N3 C16 2.994(3) no .
N3 C25 3.393(3) no .
N4 C15 2.987(2) no .
C6 C12 2.937(3) no .
C6 C20 3.476(3) no .
C7 C8 3.552(3) no .
C8 C30 2.906(3) no .
C8 C31 3.552(3) no .
C8 C45 2.943(3) no .
C9 C11 3.579(3) no .
C9 C55 3.011(3) no .
C10 C14 3.140(3) no .
C11 C20 3.279(3) no .
C11 C24 3.337(3) no .
C11 C30 3.467(3) no .
C11 C45 3.572(3) no .
C12 C18 2.765(3) no .
C12 C34 2.978(3) no .
C13 C19 3.412(3) no .
C13 C22 3.236(3) no .
C15 C19 3.194(3) no .
C15 C22 3.430(3) no .
C16 C20 3.326(3) no .
C16 C24 3.349(3) no .
C16 C28 3.581(3) no .
C16 C30 3.486(3) no .
C16 C45 3.549(3) no .
C17 C32 3.564(3) no .
C17 C39 3.543(3) no .
C17 C47 3.312(3) no .
C17 C48 3.334(3) no .
C19 C23 3.470(3) no .
C19 C47 3.252(3) no .
C19 C48 3.502(3) no .
C19 C51 2.760(3) no .
C20 C34 3.595(3) no .
C20 C44 2.785(3) no .
C21 C26 3.136(3) no .
C22 C27 3.500(3) no .
C22 C42 2.762(3) no .
C22 C47 3.469(3) no .
C22 C48 3.265(3) no .
C23 C35 3.010(3) no .
C24 C49 2.792(3) no .
C27 C35 3.020(3) no .
C28 C46 3.013(3) no .
C29 C57 2.743(3) no .
C33 C52 2.799(3) no .
C35 C38 2.783(3) no .
C35 C47 3.029(3) no .
C35 C48 3.055(3) no .
C37 C41 2.801(3) no .
C43 C50 2.760(3) no .
C46 C56 2.759(3) no .
C54 C55 2.759(3) no .
C6 C6 3.583(3) no 2_557
C7 C53 3.599(3) no 1_455
C14 C30 3.493(3) no 2_657
C26 C29 3.510(3) no 1_565
C26 C54 3.386(3) no 1_565
C28 C54 3.564(3) no 1_565
C29 C26 3.510(3) no 1_545
C30 C14 3.493(3) no 2_657
C38 C38 3.241(3) no 2_756
C38 C51 3.547(3) no 2_756
C41 C52 3.470(3) no 1_565
C41 C54 3.569(3) no 1_565
C46 C52 3.509(3) no 1_565
C51 C38 3.547(3) no 2_756
C52 C41 3.470(3) no 1_545
C52 C46 3.509(3) no 1_545
C53 C7 3.599(3) no 1_655
C54 C26 3.386(3) no 1_545
C54 C28 3.564(3) no 1_545
C54 C41 3.569(3) no 1_545
C54 C56 3.449(4) no 1_445
C56 C54 3.449(4) no 1_665
Ni1 H9 2.7541 no .
Ni1 H25A 2.8541 no .
Ni1 H25C 3.5263 no .
Ni1 H28 2.7530 no .
Ni1 H40A 2.7955 no .
Ni1 H40B 3.4510 no .
N1 H21 3.1833 no .
N1 H25A 2.8023 no .
N1 H28 2.5788 no .
N1 H34 3.1958 no .
N1 H40A 2.8959 no .
N2 H9 2.9070 no .
N2 H25A 2.5877 no .
N2 H25B 3.2075 no .
N2 H25C 2.9497 no .
N2 H28 3.0071 no .
N2 H53 3.1605 no .
N3 H6 3.1901 no .
N3 H9 2.5820 no .
N3 H14 3.1870 no .
N3 H25A 3.0408 no .
N3 H25C 3.1100 no .
N3 H40A 3.4115 no .
N4 H9 3.0509 no .
N4 H28 2.8813 no .
N4 H36 3.1573 no .
N4 H40A 2.6477 no .
N4 H40B 2.8447 no .
N4 H40C 3.2541 no .
N4 H46 3.5833 no .
C6 H30A 3.1084 no .
C6 H45C 3.3654 no .
C7 H6 3.1631 no .
C7 H10 2.6307 no .
C7 H25C 3.3098 no .
C8 H6 2.8494 no .
C8 H25A 3.4086 no .
C8 H30A 2.7763 no .
C8 H30C 2.9074 no .
C8 H34 2.8611 no .
C8 H45A 3.0994 no .
C8 H45C 2.6832 no .
C9 H14 2.9420 no .
C9 H55 2.7399 no .
C10 H14 3.0678 no .
C10 H29 2.6151 no .
C10 H55 2.6917 no .
C11 H14 3.1793 no .
C11 H25A 3.3398 no .
C11 H25C 3.5388 no .
C11 H30A 2.9370 no .
C11 H45C 2.9658 no .
C12 H6 2.7462 no .
C12 H30A 2.7563 no .
C12 H30B 3.3193 no .
C12 H30C 2.8005 no .
C12 H34 2.8012 no .
C12 H44 3.2610 no .
C12 H45A 2.8931 no .
C12 H45B 3.3149 no .
C12 H45C 2.6975 no .
C12 H49 3.2636 no .
C13 H19 3.5120 no .
C13 H22 3.2163 no .
C13 H28 3.1318 no .
C13 H36 3.1709 no .
C13 H46 2.9914 no .
C13 H48A 2.8872 no .
C13 H48B 3.4152 no .
C13 H48C 3.0299 no .
C14 H9 3.3994 no .
C14 H10 2.8316 no .
C15 H9 3.2985 no .
C15 H19 3.1295 no .
C15 H22 3.5312 no .
C15 H28 3.4388 no .
C15 H47A 2.8870 no .
C15 H47B 3.4218 no .
C15 H47C 3.0199 no .
C15 H53 3.1730 no .
C15 H55 3.3750 no .
C16 H21 3.1760 no .
C16 H25A 3.1728 no .
C16 H30A 3.5199 no .
C16 H30C 3.0702 no .
C16 H40A 3.4116 no .
C16 H45A 3.2993 no .
C16 H45C 3.4149 no .
C17 H19 2.6412 no .
C17 H22 2.6739 no .
C17 H28 3.4183 no .
C17 H46 3.2045 no .
C17 H47A 3.2105 no .
C17 H47C 3.4553 no .
C17 H48A 3.2236 no .
C17 H48C 3.4950 no .
C17 H55 3.3877 no .
C19 H22 3.2502 no .
C19 H38 3.2558 no .
C19 H46 3.3082 no .
C19 H47A 3.2056 no .
C19 H47C 2.7176 no .
C19 H48A 2.7901 no .
C19 H50 3.0613 no .
C20 H6 3.1190 no .
C20 H18 3.2615 no .
C20 H34 3.2707 no .
C21 H26 2.8280 no .
C21 H28 3.3971 no .
C22 H19 3.2494 no .
C22 H38 3.2579 no .
C22 H47A 2.7802 no .
C22 H47C 3.5269 no .
C22 H48A 3.1620 no .
C22 H48C 2.7688 no .
C22 H57 3.4354 no .
C23 H19 3.4389 no .
C24 H6 3.2603 no .
C24 H18 3.2676 no .
C24 H34 3.2918 no .
C25 H30A 3.5508 no .
C25 H53 2.8923 no .
C26 H21 3.0592 no .
C26 H43 2.6239 no .
C26 H46 2.6920 no .
C27 H22 3.5266 no .
C27 H46 3.1420 no .
C28 H21 2.9356 no .
C28 H46 2.7413 no .
C29 H10 2.6074 no .
C29 H52 3.2551 no .
C29 H55 3.2458 no .
C30 H49 2.6592 no .
C31 H25A 3.5132 no .
C31 H26 2.6313 no .
C31 H34 3.1687 no .
C31 H40A 3.5268 no .
C32 H28 3.5225 no .
C33 H9 2.6587 no .
C33 H54 3.2725 no .
C33 H57 3.2676 no .
C34 H30C 3.2087 no .
C34 H45A 3.4330 no .
C35 H42 3.2633 no .
C35 H47A 2.7177 no .
C35 H47C 2.9245 no .
C35 H48A 2.7137 no .
C35 H48C 2.9886 no .
C35 H51 3.2617 no .
C36 H40A 3.2863 no .
C36 H40B 3.1249 no .
C36 H40C 2.7174 no .
C36 H48A 3.2052 no .
C36 H48B 2.5982 no .
C36 H48C 3.0848 no .
C37 H43 3.2563 no .
C37 H46 3.2460 no .
C38 H19 3.2527 no .
C38 H22 3.2548 no .
C39 H9 3.5231 no .
C40 H36 2.9149 no .
C41 H28 2.6512 no .
C41 H50 3.2729 no .
C41 H56 3.2752 no .
C42 H47C 3.2276 no .
C42 H48A 3.2581 no .
C42 H50 3.3825 no .
C42 H51 3.2414 no .
C43 H26 2.6125 no .
C43 H37 3.2620 no .
C43 H46 3.2548 no .
C44 H45A 3.0466 no .
C44 H45B 2.5763 no .
C44 H45C 3.2254 no .
C44 H49 3.2425 no .
C45 H44 2.6721 no .
C46 H19 3.0607 no .
C46 H26 3.3340 no .
C46 H28 2.7000 no .
C46 H37 3.2506 no .
C46 H43 3.2562 no .
C46 H48A 3.5341 no .
C47 H19 3.4555 no .
C47 H53 2.7984 no .
C48 H22 3.5124 no .
C48 H36 2.7955 no .
C48 H46 3.5369 no .
C48 H50 3.5606 no .
C49 H30A 3.1532 no .
C49 H30B 2.5409 no .
C49 H30C 3.1089 no .
C49 H44 3.2415 no .
C50 H19 3.0400 no .
C50 H48A 3.3592 no .
C50 H56 3.2395 no .
C51 H42 3.2416 no .
C51 H47A 3.3451 no .
C51 H48A 3.5902 no .
C51 H48C 3.2241 no .
C52 H29 3.2465 no .
C52 H55 3.2535 no .
C53 H25A 3.3290 no .
C53 H25B 2.7364 no .
C53 H25C 3.0181 no .
C53 H47A 3.1979 no .
C53 H47B 2.6034 no .
C53 H47C 3.0855 no .
C54 H57 3.2214 no .
C55 H9 2.6918 no .
C55 H10 3.3318 no .
C55 H22 3.4656 no .
C55 H29 3.2443 no .
C55 H52 3.2591 no .
C56 H50 3.2387 no .
C57 H22 3.3311 no .
C57 H54 3.2239 no .
H6 H14 2.5009 no .
H6 H30A 3.1091 no .
H6 H45C 3.3946 no .
H9 H10 2.7767 no .
H9 H55 2.1531 no .
H10 H14 2.4949 no .
H10 H29 2.4003 no .
H18 H44 2.3163 no .
H18 H49 2.3142 no .
H19 H42 2.3317 no .
H19 H46 2.7172 no .
H19 H47C 2.8363 no .
H19 H48A 3.1107 no .
H19 H50 2.6788 no .
H21 H26 2.4808 no .
H21 H34 2.4967 no .
H22 H47A 3.0229 no .
H22 H48C 2.9103 no .
H22 H51 2.3343 no .
H22 H55 2.9038 no .
H22 H57 2.6202 no .
H25A H30A 3.1251 no .
H25A H30C 3.2122 no .
H25B H53 2.7490 no .
H25C H30A 3.2099 no .
H25C H53 3.2263 no .
H26 H28 2.7743 no .
H26 H43 2.4128 no .
H28 H46 2.1716 no .
H29 H54 2.3315 no .
H30A H49 3.3475 no .
H30B H49 2.3255 no .
H30C H34 3.1656 no .
H30C H49 3.2939 no .
H34 H45A 3.3104 no .
H36 H40B 3.4171 no .
H36 H40C 2.6992 no .
H36 H48A 3.5458 no .
H36 H48B 2.5168 no .
H36 H48C 3.3401 no .
H37 H50 2.3255 no .
H37 H56 2.3317 no .
H38 H42 2.3296 no .
H38 H51 2.3285 no .
H40A H45C 3.5923 no .
H42 H50 3.2591 no .
H43 H56 2.3319 no .
H44 H45A 3.1724 no .
H44 H45B 2.3776 no .
H44 H45C 3.4624 no .
H46 H48A 3.0153 no .
H46 H50 2.3153 no .
H47A H53 3.5401 no .
H47B H53 2.5252 no .
H47C H53 3.3530 no .
H48A H50 2.6598 no .
H52 H54 2.3233 no .
H52 H57 2.3152 no .
H55 H57 2.3289 no .
N2 H40B 3.5391 no 1_655
C6 H6 2.8752 no 2_557
C6 H25B 2.9789 no 1_455
C6 H25B 3.4232 no 2_657
C6 H25C 3.5754 no 2_657
C7 H30B 2.9631 no 2_657
C7 H53 2.8473 no 1_455
C9 H30B 3.0306 no 2_657
C9 H47B 3.3103 no 1_455
C9 H53 2.8993 no 1_455
C10 H18 3.2709 no 2_557
C10 H30B 2.9429 no 2_657
C10 H47B 3.1908 no 1_455
C10 H53 3.1570 no 1_455
C11 H25B 3.5368 no 1_455
C14 H6 3.0521 no 2_557
C14 H25B 3.1526 no 1_455
C14 H30A 3.3463 no 2_657
C14 H30B 2.9731 no 2_657
C14 H53 3.0078 no 1_455
C15 H40B 3.3122 no 1_655
C18 H10 2.9850 no 2_557
C18 H14 3.2139 no 2_557
C18 H21 3.5477 no 2_667
C18 H26 3.1320 no 2_667
C18 H29 3.3923 no 2_557
C18 H43 3.4452 no 2_667
C18 H45A 3.4991 no 2_567
C18 H53 3.5757 no 2_657
C19 H36 3.3374 no 1_655
C20 H21 2.9957 no 2_667
C20 H25C 3.3007 no 2_657
C21 H29 3.5122 no 1_565
C21 H34 3.3189 no 2_667
C21 H44 3.3819 no 2_567
C21 H45B 3.5200 no 1_655
C22 H22 3.4402 no 2_656
C22 H51 3.0423 no 2_656
C23 H40B 3.1184 no 1_655
C24 H14 3.2143 no 2_557
C24 H45A 3.2913 no 2_567
C25 H6 3.3657 no 2_657
C25 H30A 3.4751 no 2_657
C25 H45C 3.3520 no 1_655
C26 H18 3.5309 no 2_667
C26 H40C 3.3766 no 1_655
C26 H49 3.5310 no 2_667
C26 H54 3.4997 no 1_565
C28 H54 3.3432 no 1_565
C29 H18 3.2707 no 2_557
C29 H26 3.4362 no 1_545
C29 H43 3.4824 no 1_445
C29 H56 3.5389 no 1_445
C30 H10 3.4981 no 2_657
C30 H14 3.3905 no 2_657
C30 H21 3.2232 no 2_667
C30 H25C 2.9510 no 2_657
C31 H29 3.5142 no 1_565
C32 H19 3.3629 no 1_455
C32 H54 2.9951 no 1_565
C33 H47B 3.1210 no 1_455
C34 H34 3.1165 no 2_667
C34 H44 3.0967 no 2_567
C34 H45B 3.5459 no 2_567
C36 H19 3.0706 no 1_455
C36 H42 3.2654 no 1_455
C36 H54 2.9512 no 1_565
C37 H36 3.3931 no 1_655
C37 H37 3.5440 no 2_766
C37 H42 3.0720 no 2_766
C37 H48B 3.1451 no 2_666
C38 H38 3.1782 no 2_756
C38 H47A 3.4758 no 2_756
C38 H47C 3.5581 no 2_756
C38 H56 3.2329 no 2_766
C38 H57 3.4660 no 2_656
C39 H40B 3.4534 no 1_655
C40 H19 3.3393 no 1_455
C40 H54 3.2553 no 1_565
C41 H40C 2.9406 no 1_655
C42 H36 3.4078 no 1_655
C42 H37 3.1449 no 2_766
C42 H38 3.5240 no 2_756
C42 H51 3.5360 no 2_756
C42 H56 3.3538 no 2_766
C43 H18 3.4238 no 2_667
C43 H40C 3.4694 no 1_655
C44 H10 3.0894 no 2_557
C44 H14 2.9636 no 2_557
C44 H45A 2.9300 no 2_567
C45 H34 3.4914 no 2_567
C46 H40C 2.9556 no 1_655
C46 H52 3.2804 no 1_565
C47 H38 2.9329 no 2_756
C47 H56 3.3572 no 1_545
C48 H42 3.5919 no 1_455
C48 H51 3.4544 no 2_656
C48 H52 3.2748 no 2_656
C48 H57 3.1284 no 2_656
C49 H21 2.8795 no 2_667
C49 H25C 3.5526 no 2_657
C49 H26 2.9795 no 2_667
C49 H53 3.4638 no 2_657
C50 H36 3.2088 no 1_655
C50 H37 3.4743 no 2_766
C50 H40C 3.4768 no 1_655
C50 H48B 3.2914 no 2_666
C50 H52 3.5276 no 1_565
C51 H22 2.9944 no 2_656
C51 H38 3.2953 no 2_756
C51 H48C 3.3873 no 2_656
C51 H51 3.5875 no 2_656
C51 H57 3.3109 no 2_656
C52 H56 3.2809 no 1_445
C53 H40B 3.2209 no 1_655
C53 H49 3.4837 no 2_657
C54 H56 3.2518 no 1_445
C55 H47B 3.2481 no 1_455
C56 H38 3.5373 no 2_766
C56 H42 3.3225 no 2_766
C56 H47A 3.4828 no 1_565
C56 H54 3.5068 no 1_665
C57 H48C 3.3625 no 2_656
C57 H56 3.5955 no 1_445
H6 C6 2.8752 no 2_557
H6 C14 3.0521 no 2_557
H6 C25 3.3657 no 2_657
H6 H6 2.3458 no 2_557
H6 H14 2.7314 no 2_557
H6 H25B 3.0572 no 1_455
H6 H25B 2.7530 no 2_657
H6 H25C 3.0938 no 2_657
H9 H47B 3.2443 no 1_455
H9 H53 3.3471 no 1_455
H10 C18 2.9850 no 2_557
H10 C30 3.4981 no 2_657
H10 C44 3.0894 no 2_557
H10 H18 2.6328 no 2_557
H10 H30B 2.6460 no 2_657
H10 H30C 3.5351 no 2_657
H10 H44 2.8320 no 2_557
H10 H53 3.2033 no 1_455
H14 C18 3.2139 no 2_557
H14 C24 3.2143 no 2_557
H14 C30 3.3905 no 2_657
H14 C44 2.9636 no 2_557
H14 H6 2.7314 no 2_557
H14 H18 3.5745 no 2_557
H14 H25B 3.3635 no 1_455
H14 H30A 3.4250 no 2_657
H14 H30B 2.9282 no 2_657
H14 H30C 3.2737 no 2_657
H14 H44 3.1950 no 2_557
H14 H53 3.0662 no 1_455
H18 C10 3.2709 no 2_557
H18 C26 3.5309 no 2_667
H18 C29 3.2707 no 2_557
H18 C43 3.4238 no 2_667
H18 H10 2.6328 no 2_557
H18 H14 3.5745 no 2_557
H18 H26 2.8651 no 2_667
H18 H29 2.5958 no 2_557
H18 H43 2.6706 no 2_667
H18 H53 3.4765 no 2_657
H19 C32 3.3629 no 1_655
H19 C36 3.0706 no 1_655
H19 C40 3.3393 no 1_655
H19 H36 2.6712 no 1_655
H19 H40B 3.0889 no 1_655
H19 H40C 3.0913 no 1_655
H21 C18 3.5477 no 2_667
H21 C20 2.9957 no 2_667
H21 C30 3.2232 no 2_667
H21 C49 2.8795 no 2_667
H21 H29 3.5239 no 1_565
H21 H30B 3.1947 no 2_667
H21 H30C 2.9413 no 2_667
H21 H34 3.1143 no 2_667
H21 H44 3.4098 no 2_567
H21 H49 2.8951 no 2_667
H22 C22 3.4402 no 2_656
H22 C51 2.9944 no 2_656
H22 H22 3.2448 no 2_656
H22 H48C 3.2889 no 2_656
H22 H51 2.3962 no 2_656
H25A H45B 3.3955 no 1_655
H25A H45C 3.0347 no 1_655
H25B C6 2.9789 no 1_655
H25B C6 3.4232 no 2_657
H25B C11 3.5368 no 1_655
H25B C14 3.1526 no 1_655
H25B H6 3.0572 no 1_655
H25B H6 2.7530 no 2_657
H25B H14 3.3635 no 1_655
H25B H45C 2.8271 no 1_655
H25C C6 3.5754 no 2_657
H25C C20 3.3007 no 2_657
H25C C30 2.9510 no 2_657
H25C C49 3.5526 no 2_657
H25C H6 3.0938 no 2_657
H25C H30A 2.5267 no 2_657
H25C H30B 2.7515 no 2_657
H25C H49 3.4179 no 2_657
H26 C18 3.1320 no 2_667
H26 C29 3.4362 no 1_565
H26 C49 2.9795 no 2_667
H26 H18 2.8651 no 2_667
H26 H29 3.5879 no 1_565
H26 H49 2.5900 no 2_667
H28 H40C 3.4387 no 1_655
H28 H54 3.3452 no 1_565
H29 C18 3.3923 no 2_557
H29 C21 3.5122 no 1_545
H29 C31 3.5142 no 1_545
H29 H18 2.5958 no 2_557
H29 H21 3.5239 no 1_545
H29 H26 3.5879 no 1_545
H29 H43 3.3597 no 1_445
H29 H44 3.2222 no 2_557
H30A C14 3.3463 no 2_657
H30A C25 3.4751 no 2_657
H30A H14 3.4250 no 2_657
H30A H25C 2.5267 no 2_657
H30A H30A 3.3318 no 2_657
H30B C7 2.9631 no 2_657
H30B C9 3.0306 no 2_657
H30B C10 2.9429 no 2_657
H30B C14 2.9731 no 2_657
H30B H10 2.6460 no 2_657
H30B H14 2.9282 no 2_657
H30B H21 3.1947 no 2_667
H30B H25C 2.7515 no 2_657
H30C H10 3.5351 no 2_657
H30C H14 3.2737 no 2_657
H30C H21 2.9413 no 2_667
H30C H34 3.4920 no 2_667
H30C H44 3.3348 no 1_655
H30C H45B 2.8595 no 1_655
H34 C21 3.3189 no 2_667
H34 C34 3.1165 no 2_667
H34 C45 3.4914 no 2_567
H34 H21 3.1143 no 2_667
H34 H30C 3.4920 no 2_667
H34 H34 2.7024 no 2_667
H34 H44 2.8716 no 2_567
H34 H45A 3.5057 no 2_567
H34 H45B 2.7326 no 2_567
H36 C19 3.3374 no 1_455
H36 C37 3.3931 no 1_455
H36 C42 3.4078 no 1_455
H36 C50 3.2088 no 1_455
H36 H19 2.6712 no 1_455
H36 H37 3.5156 no 1_455
H36 H37 3.2326 no 2_666
H36 H42 2.8190 no 1_455
H36 H50 3.2148 no 1_455
H36 H54 2.9770 no 1_565
H37 C37 3.5440 no 2_766
H37 C42 3.1449 no 2_766
H37 C50 3.4743 no 2_766
H37 H36 3.5156 no 1_655
H37 H36 3.2326 no 2_666
H37 H37 2.9962 no 2_766
H37 H42 2.4159 no 2_766
H37 H48B 3.0059 no 2_666
H37 H50 2.8500 no 2_766
H38 C38 3.1782 no 2_756
H38 C42 3.5240 no 2_756
H38 C47 2.9329 no 2_756
H38 C51 3.2953 no 2_756
H38 C56 3.5373 no 2_766
H38 H38 3.3914 no 2_756
H38 H47A 2.5466 no 2_756
H38 H47B 3.0556 no 2_756
H38 H47C 2.7206 no 2_756
H38 H51 3.5427 no 2_756
H38 H56 2.6652 no 2_766
H38 H57 3.5370 no 2_656
H40A H54 3.2476 no 1_565
H40B N2 3.5391 no 1_455
H40B C15 3.3122 no 1_455
H40B C23 3.1184 no 1_455
H40B C39 3.4534 no 1_455
H40B C53 3.2209 no 1_455
H40B H19 3.0889 no 1_455
H40B H47C 3.3298 no 1_455
H40C C26 3.3766 no 1_455
H40C C41 2.9406 no 1_455
H40C C43 3.4694 no 1_455
H40C C46 2.9556 no 1_455
H40C C50 3.4768 no 1_455
H40C H19 3.0913 no 1_455
H40C H28 3.4387 no 1_455
H40C H46 3.1673 no 1_455
H40C H54 2.9708 no 1_565
H42 C36 3.2654 no 1_655
H42 C37 3.0720 no 2_766
H42 C48 3.5919 no 1_655
H42 C56 3.3225 no 2_766
H42 H36 2.8190 no 1_655
H42 H37 2.4159 no 2_766
H42 H48B 3.2707 no 1_655
H42 H48C 3.3667 no 1_655
H42 H51 3.3027 no 2_756
H42 H56 2.9180 no 2_766
H43 C18 3.4452 no 2_667
H43 C29 3.4824 no 1_665
H43 H18 2.6706 no 2_667
H43 H29 3.3597 no 1_665
H43 H47A 3.3580 no 1_565
H43 H47B 3.0919 no 1_565
H43 H49 3.1982 no 2_667
H44 C21 3.3819 no 2_567
H44 C34 3.0967 no 2_567
H44 H10 2.8320 no 2_557
H44 H14 3.1950 no 2_557
H44 H21 3.4098 no 2_567
H44 H29 3.2222 no 2_557
H44 H30C 3.3348 no 1_455
H44 H34 2.8716 no 2_567
H44 H45A 2.8382 no 2_567
H45A C18 3.4991 no 2_567
H45A C24 3.2913 no 2_567
H45A C44 2.9300 no 2_567
H45A H34 3.5057 no 2_567
H45A H44 2.8382 no 2_567
H45A H45A 3.3232 no 2_567
H45B C21 3.5200 no 1_455
H45B C34 3.5459 no 2_567
H45B H25A 3.3955 no 1_455
H45B H30C 2.8595 no 1_455
H45B H34 2.7326 no 2_567
H45C C25 3.3520 no 1_455
H45C H25A 3.0347 no 1_455
H45C H25B 2.8271 no 1_455
H46 H40C 3.1673 no 1_655
H46 H52 3.4069 no 1_565
H46 H54 3.3940 no 1_565
H47A C38 3.4758 no 2_756
H47A C56 3.4828 no 1_545
H47A H38 2.5466 no 2_756
H47A H43 3.3580 no 1_545
H47A H56 2.8675 no 1_545
H47B C9 3.3103 no 1_655
H47B C10 3.1908 no 1_655
H47B C33 3.1210 no 1_655
H47B C55 3.2481 no 1_655
H47B H9 3.2443 no 1_655
H47B H38 3.0556 no 2_756
H47B H43 3.0919 no 1_545
H47B H55 3.3175 no 1_655
H47B H56 2.9619 no 1_545
H47C C38 3.5581 no 2_756
H47C H38 2.7206 no 2_756
H47C H40B 3.3298 no 1_655
H47C H51 3.5535 no 2_756
H48A H52 2.9420 no 2_656
H48A H57 3.1734 no 2_656
H48B C37 3.1451 no 2_666
H48B C50 3.2914 no 2_666
H48B H37 3.0059 no 2_666
H48B H42 3.2707 no 1_455
H48B H50 3.2485 no 2_666
H48B H52 2.9920 no 2_656
H48B H57 3.2171 no 2_656
H48C C51 3.3873 no 2_656
H48C C57 3.3625 no 2_656
H48C H22 3.2889 no 2_656
H48C H42 3.3667 no 1_455
H48C H51 2.6153 no 2_656
H48C H52 3.3576 no 2_656
H48C H57 2.5175 no 2_656
H49 C26 3.5310 no 2_667
H49 C53 3.4837 no 2_657
H49 H21 2.8951 no 2_667
H49 H25C 3.4179 no 2_657
H49 H26 2.5900 no 2_667
H49 H43 3.1982 no 2_667
H49 H53 3.2642 no 2_657
H50 H36 3.2148 no 1_655
H50 H37 2.8500 no 2_766
H50 H48B 3.2485 no 2_666
H51 C22 3.0423 no 2_656
H51 C42 3.5360 no 2_756
H51 C48 3.4544 no 2_656
H51 C51 3.5875 no 2_656
H51 H22 2.3962 no 2_656
H51 H38 3.5427 no 2_756
H51 H42 3.3027 no 2_756
H51 H47C 3.5535 no 2_756
H51 H48C 2.6153 no 2_656
H51 H51 3.4429 no 2_656
H51 H57 3.3093 no 2_656
H52 C46 3.2804 no 1_545
H52 C48 3.2748 no 2_656
H52 C50 3.5276 no 1_545
H52 H46 3.4069 no 1_545
H52 H48A 2.9420 no 2_656
H52 H48B 2.9920 no 2_656
H52 H48C 3.3576 no 2_656
H52 H56 3.5901 no 1_445
H53 C7 2.8473 no 1_655
H53 C9 2.8993 no 1_655
H53 C10 3.1570 no 1_655
H53 C14 3.0078 no 1_655
H53 C18 3.5757 no 2_657
H53 C49 3.4638 no 2_657
H53 H9 3.3471 no 1_655
H53 H10 3.2033 no 1_655
H53 H14 3.0662 no 1_655
H53 H18 3.4765 no 2_657
H53 H49 3.2642 no 2_657
H54 C26 3.4997 no 1_545
H54 C28 3.3432 no 1_545
H54 C32 2.9951 no 1_545
H54 C36 2.9512 no 1_545
H54 C40 3.2553 no 1_545
H54 C56 3.5068 no 1_445
H54 H28 3.3452 no 1_545
H54 H36 2.9770 no 1_545
H54 H40A 3.2476 no 1_545
H54 H40C 2.9708 no 1_545
H54 H46 3.3940 no 1_545
H54 H56 3.5554 no 1_445
H55 H47B 3.3175 no 1_455
H56 C29 3.5389 no 1_665
H56 C38 3.2329 no 2_766
H56 C42 3.3538 no 2_766
H56 C47 3.3572 no 1_565
H56 C52 3.2809 no 1_665
H56 C54 3.2518 no 1_665
H56 C57 3.5955 no 1_665
H56 H38 2.6652 no 2_766
H56 H42 2.9180 no 2_766
H56 H47A 2.8675 no 1_565
H56 H47B 2.9619 no 1_565
H56 H52 3.5901 no 1_665
H56 H54 3.5554 no 1_665
H57 C38 3.4660 no 2_656
H57 C48 3.1284 no 2_656
H57 C51 3.3109 no 2_656
H57 H38 3.5370 no 2_656
H57 H48A 3.1734 no 2_656
H57 H48B 3.2171 no 2_656
H57 H48C 2.5175 no 2_656
H57 H51 3.3093 no 2_656

loop_
_geom_torsion_atom_site_label_1
_geom_torsion_atom_site_label_2
_geom_torsion_atom_site_label_3
_geom_torsion_atom_site_label_4
_geom_torsion
_geom_torsion_publ_flag
N1 Ni1 N2 C15 -128.58(10) no
N1 Ni1 N2 C39 63.17(12) no
N2 Ni1 N1 C16 -119.80(10) no
N2 Ni1 N1 C31 60.80(12) no
N1 Ni1 N3 C7 -172.70(10) no
N1 Ni1 N3 C11 3.41(11) no
N3 Ni1 N1 C16 -4.44(11) no
N3 Ni1 N1 C31 176.16(11) no
N1 Ni1 N4 C13 110.74(11) no
N1 Ni1 N4 C32 -50.86(13) no
N4 Ni1 N1 C16 131.02(10) no
N4 Ni1 N1 C31 -48.37(13) no
N2 Ni1 N3 C7 -54.24(12) no
N2 Ni1 N3 C11 121.87(10) no
N3 Ni1 N2 C15 127.56(10) no
N3 Ni1 N2 C39 -40.70(12) no
N2 Ni1 N4 C13 -10.48(11) no
N2 Ni1 N4 C32 -172.08(10) no
N4 Ni1 N2 C15 -3.26(11) no
N4 Ni1 N2 C39 -171.52(11) no
N3 Ni1 N4 C13 -129.65(10) no
N3 Ni1 N4 C32 68.75(12) no
N4 Ni1 N3 C7 55.99(13) no
N4 Ni1 N3 C11 -127.89(10) no
Ni1 N1 C16 C8 3.0(3) no
Ni1 N1 C16 C34 -179.52(9) no
Ni1 N1 C31 C21 179.49(9) no
Ni1 N1 C31 C28 0.4(3) no
C16 N1 C31 C21 0.00(17) no
C16 N1 C31 C28 -179.09(13) no
C31 N1 C16 C8 -177.53(14) no
C31 N1 C16 C34 -0.04(17) no
Ni1 N2 C15 C17 11.7(2) no
Ni1 N2 C15 C23 -168.64(9) no
Ni1 N2 C39 C25 -12.0(3) no
Ni1 N2 C39 C53 168.52(9) no
C15 N2 C39 C25 177.79(14) no
C15 N2 C39 C53 -1.67(18) no
C39 N2 C15 C17 -178.34(14) no
C39 N2 C15 C23 1.27(17) no
Ni1 N3 C7 C9 -2.5(2) no
Ni1 N3 C7 C14 177.58(8) no
Ni1 N3 C11 C6 -177.58(8) no
Ni1 N3 C11 C8 -0.8(2) no
C7 N3 C11 C6 -0.89(16) no
C7 N3 C11 C8 175.86(13) no
C11 N3 C7 C9 -179.26(12) no
C11 N3 C7 C14 0.85(16) no
Ni1 N4 C13 C17 16.5(2) no
Ni1 N4 C13 C27 -162.69(9) no
Ni1 N4 C32 C36 163.70(9) no
Ni1 N4 C32 C40 -16.3(2) no
C13 N4 C32 C36 -1.06(18) no
C13 N4 C32 C40 178.93(13) no
C32 N4 C13 C17 -179.68(14) no
C32 N4 C13 C27 1.10(17) no
C11 C6 C14 C7 -0.07(16) no
C14 C6 C11 N3 0.59(17) no
C14 C6 C11 C8 -176.06(13) no
N3 C7 C9 C10 173.25(14) no
N3 C7 C14 C6 -0.49(17) no
C9 C7 C14 C6 179.65(15) no
C14 C7 C9 C10 -6.9(3) no
C11 C8 C12 C20 86.77(17) no
C11 C8 C12 C24 -91.74(16) no
C12 C8 C11 N3 -179.33(12) no
C12 C8 C11 C6 -3.2(3) no
C11 C8 C16 N1 1.2(3) no
C11 C8 C16 C34 -175.80(14) no
C16 C8 C11 N3 -2.3(3) no
C16 C8 C11 C6 173.79(14) no
C12 C8 C16 N1 178.15(13) no
C12 C8 C16 C34 1.2(3) no
C16 C8 C12 C20 -90.45(17) no
C16 C8 C12 C24 91.04(17) no
C7 C9 C10 C33 178.25(14) no
C9 C10 C33 C29 -174.14(16) no
C9 C10 C33 C55 5.1(3) no
C8 C12 C20 C30 3.2(3) no
C8 C12 C20 C49 -177.26(13) no
C8 C12 C24 C44 178.76(12) no
C8 C12 C24 C45 -1.4(3) no
C20 C12 C24 C44 0.3(3) no
C20 C12 C24 C45 -179.91(13) no
C24 C12 C20 C30 -178.35(13) no
C24 C12 C20 C49 1.2(3) no
N4 C13 C17 C15 -6.9(3) no
N4 C13 C17 C35 174.46(13) no
N4 C13 C27 C36 -0.73(18) no
N4 C13 C27 C48 177.22(15) no
C17 C13 C27 C36 -179.87(16) no
C17 C13 C27 C48 -1.9(3) no
C27 C13 C17 C15 172.09(15) no
C27 C13 C17 C35 -6.5(3) no
N2 C15 C17 C13 -7.5(3) no
N2 C15 C17 C35 171.13(13) no
N2 C15 C23 C47 178.18(15) no
N2 C15 C23 C53 -0.39(18) no
C17 C15 C23 C47 -2.2(3) no
C17 C15 C23 C53 179.19(16) no
C23 C15 C17 C13 173.01(15) no
C23 C15 C17 C35 -8.4(3) no
N1 C16 C34 C21 0.06(18) no
C8 C16 C34 C21 177.44(15) no
C13 C17 C35 C19 102.48(17) no
C13 C17 C35 C22 -77.38(19) no
C15 C17 C35 C19 -76.26(19) no
C15 C17 C35 C22 103.89(17) no
C44 C18 C49 C20 1.2(3) no
C49 C18 C44 C24 0.4(3) no
C35 C19 C42 C38 -0.6(3) no
C42 C19 C35 C17 -177.51(15) no
C42 C19 C35 C22 2.4(3) no
C12 C20 C49 C18 -2.0(3) no
C30 C20 C49 C18 177.63(16) no
C31 C21 C34 C16 -0.05(19) no
C34 C21 C31 N1 0.0(2) no
C34 C21 C31 C28 179.02(16) no
C35 C22 C51 C38 -0.7(3) no
C51 C22 C35 C17 178.11(15) no
C51 C22 C35 C19 -1.7(3) no
C15 C23 C53 C39 -0.6(2) no
C47 C23 C53 C39 -179.28(17) no
C12 C24 C44 C18 -1.1(3) no
C45 C24 C44 C18 179.06(15) no
C28 C26 C41 C43 -171.82(16) no
C28 C26 C41 C46 9.3(3) no
C41 C26 C28 C31 -175.91(15) no
C13 C27 C36 C32 0.09(19) no
C48 C27 C36 C32 -178.06(16) no
C26 C28 C31 N1 176.78(16) no
C26 C28 C31 C21 -2.1(3) no
C33 C29 C54 C52 -0.1(3) no
C54 C29 C33 C10 178.15(17) no
C54 C29 C33 C55 -1.1(3) no
N4 C32 C36 C27 0.6(2) no
C40 C32 C36 C27 -179.38(17) no
C10 C33 C55 C57 -177.79(17) no
C29 C33 C55 C57 1.4(3) no
C50 C37 C56 C43 0.0(4) no
C56 C37 C50 C46 -0.5(4) no
C42 C38 C51 C22 2.5(3) no
C51 C38 C42 C19 -1.9(3) no
N2 C39 C53 C23 1.5(2) no
C25 C39 C53 C23 -177.97(17) no
C26 C41 C43 C56 179.35(15) no
C26 C41 C46 C50 -179.92(15) no
C43 C41 C46 C50 1.1(3) no
C46 C41 C43 C56 -1.7(3) no
C41 C43 C56 C37 1.1(3) no
C41 C46 C50 C37 -0.0(3) no
C54 C52 C57 C55 -0.6(4) no
C57 C52 C54 C29 0.9(4) no
C33 C55 C57 C52 -0.6(4) no
